data_4070358
loop_
_publ_author_name
'Burling, Suzanne'
'Mas-Marz\'a, Elena'
'Valpuesta, Jos\'e E. V.'
'Mahon, Mary F.'
'Whittlesey, Michael K.'

_publ_section_title
;
 Coordination, Agostic Stabilization, and C&#x2212;H Bond Activation of
 N-Alkyl Heterocyclic Carbenes by Coordinatively Unsaturated Ruthenium
 Hydride Chloride Complexes
;
_journal_issue 23
_journal_name_full Organometallics
_journal_page_first 6676
_journal_paper_doi 10.1021/om9007532
_journal_volume 28
_journal_year 2009
_chemical_formula_sum 'C35 H69 Cl N2 O0 P2 Ru'
_chemical_formula_weight 716.38
_chemical_name_systematic
;
 ?
;
_space_group_IT_number 62
_symmetry_cell_setting orthorhombic
_symmetry_space_group_name_Hall '-P 2c 2ab'
_symmetry_space_group_name_H-M 'P b n m'
_atom_sites_solution_hydrogens geom
_atom_sites_solution_primary direct
_atom_sites_solution_secondary difmap
_audit_creation_method SHELXL-97
_cell_angle_alpha 90.00
_cell_angle_beta 90.00
_cell_angle_gamma 90.00
_cell_formula_units_Z 4
_cell_length_a 10.9400(1)
_cell_length_b 18.2770(1)
_cell_length_c 19.0420(1)
_cell_measurement_reflns_used 72774
_cell_measurement_temperature 150(2)
_cell_measurement_theta_max 30.034
_cell_measurement_theta_min 2.910
_cell_volume 3807.46(5)
_computing_cell_refinement 'HKL Scalepack (Otwinowski & Minor 1997)'
_computing_data_reduction 'Denzo&Scalepack (Otwinowski & Minor, 1997)'
_computing_molecular_graphics 'ORTEX (P.McArdle, 1995)'
_computing_publication_material 'SHELXL-97/2 (Sheldrick,1997)'
_computing_structure_refinement 'SHELXL-97 (Sheldrick, 1997)'
_computing_structure_solution 'SHELXS-97 (Sheldrick, 1990)'
_diffrn_ambient_temperature 150(2)
_diffrn_measured_fraction_theta_full 0.997
_diffrn_measured_fraction_theta_max 0.997
_diffrn_measurement_device_type KappaCCD
_diffrn_measurement_method KappaCCD
_diffrn_radiation_monochromator graphite
_diffrn_radiation_source 'fine-focus sealed tube'
_diffrn_radiation_type MoK\a
_diffrn_radiation_wavelength 0.71073
_diffrn_reflns_av_R_equivalents 0.0426
_diffrn_reflns_av_sigmaI/netI 0.0218
_diffrn_reflns_limit_h_max 15
_diffrn_reflns_limit_h_min -15
_diffrn_reflns_limit_k_max 25
_diffrn_reflns_limit_k_min -25
_diffrn_reflns_limit_l_max 26
_diffrn_reflns_limit_l_min -26
_diffrn_reflns_number 74899
_diffrn_reflns_theta_full 30.04
_diffrn_reflns_theta_max 30.04
_diffrn_reflns_theta_min 3.71
_exptl_absorpt_coefficient_mu 0.591
_exptl_absorpt_correction_type none
_exptl_crystal_colour Red
_exptl_crystal_density_diffrn 1.250
_exptl_crystal_density_method 'not measured'
_exptl_crystal_description Parallelepiped
_exptl_crystal_F_000 1536
_exptl_crystal_size_max 0.20
_exptl_crystal_size_mid 0.20
_exptl_crystal_size_min 0.15
_refine_diff_density_max 0.640
_refine_diff_density_min -0.849
_refine_diff_density_rms 0.121
_refine_ls_extinction_method none
_refine_ls_goodness_of_fit_ref 1.065
_refine_ls_hydrogen_treatment mixed
_refine_ls_matrix_type full
_refine_ls_number_parameters 215
_refine_ls_number_reflns 5710
_refine_ls_number_restraints 2
_refine_ls_restrained_S_all 1.065
_refine_ls_R_factor_all 0.0308
_refine_ls_R_factor_gt 0.0259
_refine_ls_shift/su_max 0.002
_refine_ls_shift/su_mean 0.000
_refine_ls_structure_factor_coef Fsqd
_refine_ls_weighting_details 'calc w=1/[\s^2^(Fo^2^)+(0.0300P)^2^+1.9912P] where P=(Fo^2^+2Fc^2^)/3'
_refine_ls_weighting_scheme calc
_refine_ls_wR_factor_gt 0.0627
_refine_ls_wR_factor_ref 0.0647
_reflns_number_gt 5248
_reflns_number_total 5710
_reflns_threshold_expression >2sigma(I)
_cod_data_source_file om9007532_si_002.cif
_cod_data_source_block k06mkw5
_cod_depositor_comments
;
The following automatic conversions were performed:

'_symmetry_cell_setting' value 'Orthorhombic' changed to
'orthorhombic' according to
/home/saulius/struct/CIF-dictionaries/cif_core.dic dictionary named
'cif_core.dic' version 2.4.2 from
2011-04-26.

'_exptl_absorpt_correction_type' value 'None' changed to
'none' according to
/home/saulius/struct/CIF-dictionaries/cif_core.dic dictionary named
'cif_core.dic' version 2.4.2 from 2011-04-26.

Automatic conversion script
Id: cif_fix_values 1715 2011-07-08 13:25:40Z adriana 
;
_cod_original_sg_symbol_H-M Pbnm
_cod_database_code 4070358

loop_
_symmetry_equiv_pos_as_xyz
'x, y, z'
'-x, -y, z+1/2'
'x+1/2, -y+1/2, -z'
'-x+1/2, y+1/2, -z+1/2'
'-x, -y, -z'
'x, y, -z-1/2'
'-x-1/2, y-1/2, z'
'x-1/2, -y-1/2, z-1/2'

loop_
_atom_site_label
_atom_site_type_symbol
_atom_site_fract_x
_atom_site_fract_y
_atom_site_fract_z
_atom_site_U_iso_or_equiv
_atom_site_adp_type
_atom_site_occupancy
_atom_site_symmetry_multiplicity
_atom_site_calc_flag
_atom_site_refinement_flags
Ru1 Ru 1.012296(11) 0.293402(7) 0.2500 0.01290(4) Uani 1 2 d SD
Cl1 Cl 1.03714(4) 0.15890(2) 0.2500 0.02239(9) Uani 1 2 d S
P1 P 1.05439(3) 0.291622(16) 0.128721(16) 0.01600(7) Uani 1 1 d .
N1 N 0.92648(15) 0.45820(8) 0.2500 0.0223(3) Uani 1 2 d S
N2 N 0.78156(13) 0.37741(8) 0.2500 0.0180(3) Uani 1 2 d S
C1 C 0.90817(15) 0.38340(9) 0.2500 0.0161(3) Uani 1 2 d S
C2 C 0.81484(19) 0.49629(11) 0.2500 0.0300(4) Uani 1 2 d S
C3 C 0.72485(18) 0.44605(10) 0.2500 0.0252(4) Uani 1 2 d S
C4 C 1.0475(2) 0.49329(11) 0.2500 0.0361(5) Uani 1 2 d S
H4 H 1.1097 0.4532 0.2500 0.043 Uiso 1 2 calc SR
C5 C 1.0696(2) 0.53964(10) 0.1820 0.0683(7) Uani 1 1 d .
H5A H 1.0556 0.5090 0.1405 0.102 Uiso 1 1 calc R
H5B H 1.1539 0.5577 0.1816 0.102 Uiso 1 1 calc R
H5C H 1.0130 0.5812 0.1813 0.102 Uiso 1 1 calc R
C6 C 0.8017(3) 0.57789(13) 0.2500 0.0628(9) Uani 1 2 d S
H6A H 0.8577 0.5991 0.2847 0.094 Uiso 0.50 1 calc PR
H6B H 0.7174 0.5910 0.2621 0.094 Uiso 0.50 1 calc PR
H6C H 0.8215 0.5970 0.2033 0.094 Uiso 0.50 1 calc PR
C7 C 0.5892(2) 0.45841(13) 0.2500 0.0378(5) Uani 1 2 d S
H7A H 0.5547 0.4413 0.2055 0.057 Uiso 0.50 1 calc PR
H7B H 0.5724 0.5107 0.2556 0.057 Uiso 0.50 1 calc PR
H7C H 0.5521 0.4313 0.2889 0.057 Uiso 0.50 1 calc PR
C8 C 0.71977(16) 0.30585(10) 0.2500 0.0209(3) Uani 1 2 d SD
C9 C 0.64249(14) 0.29292(9) 0.31570(9) 0.0334(3) Uani 1 1 d .
H9A H 0.6925 0.3013 0.3576 0.050 Uiso 1 1 calc R
H9B H 0.6124 0.2424 0.3158 0.050 Uiso 1 1 calc R
H9C H 0.5730 0.3267 0.3158 0.050 Uiso 1 1 calc R
C10 C 1.22260(12) 0.28631(7) 0.11158(7) 0.0226(2) Uani 1 1 d .
H10 H 1.2337 0.2860 0.0595 0.027 Uiso 1 1 calc R
C11 C 1.29104(13) 0.35299(10) 0.13970(8) 0.0339(3) Uani 1 1 d .
H11A H 1.2905 0.3520 0.1912 0.051 Uiso 1 1 calc R
H11B H 1.2509 0.3977 0.1232 0.051 Uiso 1 1 calc R
H11C H 1.3756 0.3520 0.1228 0.051 Uiso 1 1 calc R
C12 C 1.28023(14) 0.21591(9) 0.13964(9) 0.0366(4) Uani 1 1 d .
H12A H 1.3686 0.2169 0.1311 0.055 Uiso 1 1 calc R
H12B H 1.2442 0.1737 0.1156 0.055 Uiso 1 1 calc R
H12C H 1.2648 0.2120 0.1902 0.055 Uiso 1 1 calc R
C13 C 1.01637(12) 0.37532(8) 0.07691(7) 0.0223(2) Uani 1 1 d .
H13 H 1.0443 0.4168 0.1071 0.027 Uiso 1 1 calc R
C14 C 1.07967(15) 0.38838(9) 0.00608(8) 0.0343(3) Uani 1 1 d .
H14A H 1.0527 0.3513 -0.0277 0.051 Uiso 1 1 calc R
H14B H 1.1684 0.3850 0.0122 0.051 Uiso 1 1 calc R
H14C H 1.0583 0.4372 -0.0115 0.051 Uiso 1 1 calc R
C15 C 0.87891(13) 0.38740(9) 0.06884(8) 0.0330(3) Uani 1 1 d .
H15A H 0.8638 0.4373 0.0521 0.050 Uiso 1 1 calc R
H15B H 0.8388 0.3804 0.1144 0.050 Uiso 1 1 calc R
H15C H 0.8460 0.3523 0.0349 0.050 Uiso 1 1 calc R
C16 C 1.00042(12) 0.20995(7) 0.07918(7) 0.0226(3) Uani 1 1 d .
H16 H 1.0441 0.1675 0.1008 0.027 Uiso 1 1 calc R
C17 C 0.86455(13) 0.19497(8) 0.09159(9) 0.0316(3) Uani 1 1 d .
H17A H 0.8157 0.2323 0.0676 0.047 Uiso 1 1 calc R
H17B H 0.8473 0.1965 0.1421 0.047 Uiso 1 1 calc R
H17C H 0.8436 0.1465 0.0731 0.047 Uiso 1 1 calc R
C18 C 1.03043(17) 0.20588(9) 0.00092(8) 0.0343(3) Uani 1 1 d .
H18A H 1.0117 0.1568 -0.0167 0.051 Uiso 1 1 calc R
H18B H 1.1174 0.2163 -0.0062 0.051 Uiso 1 1 calc R
H18C H 0.9814 0.2420 -0.0246 0.051 Uiso 1 1 calc R
C1S C 1.11888(16) 0.01654(9) 0.01933(11) 0.0428(4) Uani 1 1 d .
H1S H 1.2005 0.0278 0.0325 0.051 Uiso 1 1 calc R
C2S C 1.02780(17) 0.01501(10) 0.06976(11) 0.0421(4) Uani 1 1 d .
H2S H 1.0466 0.0254 0.1174 0.051 Uiso 1 1 calc R
C3S C 0.90855(16) -0.00181(9) 0.05020(10) 0.0421(4) Uani 1 1 d .
H3S H 0.8458 -0.0032 0.0847 0.051 Uiso 1 1 calc R
H1 H 1.1231(17) 0.3488(11) 0.2500 0.037(7) Uiso 1 2 d SD
H8 H 0.7817(16) 0.2735(10) 0.2500 0.025(6) Uiso 1 2 d SD

loop_
_atom_site_aniso_label
_atom_site_aniso_U_11
_atom_site_aniso_U_22
_atom_site_aniso_U_33
_atom_site_aniso_U_23
_atom_site_aniso_U_13
_atom_site_aniso_U_12
Ru1 0.01263(7) 0.01190(7) 0.01417(7) 0.000 0.000 0.00035(4)
Cl1 0.0296(2) 0.01369(17) 0.0239(2) 0.000 0.000 -0.00006(15)
P1 0.01575(14) 0.01751(14) 0.01475(14) -0.00035(10) -0.00101(10) 0.00238(10)
N1 0.0231(7) 0.0139(6) 0.0300(8) 0.000 0.000 0.0007(6)
N2 0.0153(6) 0.0179(6) 0.0206(7) 0.000 0.000 0.0038(5)
C1 0.0177(7) 0.0149(7) 0.0158(7) 0.000 0.000 0.0014(6)
C2 0.0305(10) 0.0186(8) 0.0409(11) 0.000 0.000 0.0084(7)
C3 0.0236(9) 0.0221(9) 0.0298(9) 0.000 0.000 0.0111(7)
C4 0.0274(10) 0.0152(8) 0.0658(16) 0.000 0.000 -0.0042(7)
C5 0.0972(18) 0.0256(8) 0.0820(16) -0.0063(9) 0.0500(14) -0.0203(10)
C6 0.0445(15) 0.0192(10) 0.125(3) 0.000 0.000 0.0112(10)
C7 0.0247(10) 0.0317(10) 0.0568(14) 0.000 0.000 0.0144(8)
C8 0.0138(7) 0.0221(8) 0.0270(9) 0.000 0.000 0.0005(6)
C9 0.0260(7) 0.0366(8) 0.0375(8) 0.0068(6) 0.0100(6) -0.0003(6)
C10 0.0180(6) 0.0319(7) 0.0179(6) 0.0024(5) 0.0036(4) 0.0048(5)
C11 0.0190(6) 0.0485(9) 0.0341(8) -0.0056(7) 0.0043(5) -0.0052(6)
C12 0.0229(7) 0.0479(9) 0.0390(8) 0.0167(7) 0.0074(6) 0.0140(6)
C13 0.0249(6) 0.0217(6) 0.0201(6) 0.0042(5) -0.0006(5) 0.0041(5)
C14 0.0414(8) 0.0333(7) 0.0283(7) 0.0124(6) 0.0083(6) 0.0070(6)
C15 0.0274(7) 0.0393(8) 0.0324(7) 0.0133(6) -0.0014(6) 0.0101(6)
C16 0.0282(6) 0.0209(6) 0.0188(6) -0.0049(5) -0.0056(5) 0.0045(5)
C17 0.0286(7) 0.0290(7) 0.0371(8) -0.0076(6) -0.0100(6) -0.0024(5)
C18 0.0489(9) 0.0346(8) 0.0193(7) -0.0084(5) -0.0056(6) 0.0052(6)
C1S 0.0354(8) 0.0334(8) 0.0595(11) 0.0084(8) 0.0072(8) -0.0019(7)
C2S 0.0468(10) 0.0298(8) 0.0498(10) 0.0045(7) 0.0082(8) -0.0020(7)
C3S 0.0401(9) 0.0299(8) 0.0563(11) 0.0059(7) 0.0170(8) 0.0004(7)

loop_
_atom_type_symbol
_atom_type_description
_atom_type_scat_dispersion_real
_atom_type_scat_dispersion_imag
_atom_type_scat_source
C C 0.0033 0.0016 'International Tables Vol C Tables 4.2.6.8 and 6.1.1.4'
H H 0.0000 0.0000 'International Tables Vol C Tables 4.2.6.8 and 6.1.1.4'
N N 0.0061 0.0033 'International Tables Vol C Tables 4.2.6.8 and 6.1.1.4'
O O 0.0106 0.0060 'International Tables Vol C Tables 4.2.6.8 and 6.1.1.4'
P P 0.1023 0.0942 'International Tables Vol C Tables 4.2.6.8 and 6.1.1.4'
Ru Ru -1.2594 0.8363 'International Tables Vol C Tables 4.2.6.8 and 6.1.1.4'
Cl Cl 0.1484 0.1585 'International Tables Vol C Tables 4.2.6.8 and 6.1.1.4'

loop_
_geom_angle_atom_site_label_1
_geom_angle_atom_site_label_2
_geom_angle_atom_site_label_3
_geom_angle
_geom_angle_site_symmetry_1
_geom_angle_site_symmetry_3
C1 Ru1 P1 97.047(11) . .
C1 Ru1 P1 97.047(11) . 6_556
P1 Ru1 P1 157.390(16) . 6_556
C1 Ru1 Cl1 151.61(5) . .
P1 Ru1 Cl1 87.982(8) . .
P1 Ru1 Cl1 87.982(8) 6_556 .
C1 Ru1 H8 63.5(4) . .
P1 Ru1 H8 101.044(18) . .
P1 Ru1 H8 101.044(18) 6_556 .
Cl1 Ru1 H8 88.1(4) . .
C16 P1 C13 108.57(7) . .
C16 P1 C10 100.48(6) . .
C13 P1 C10 99.75(6) . .
C16 P1 Ru1 116.48(5) . .
C13 P1 Ru1 117.60(4) . .
C10 P1 Ru1 111.35(4) . .
C1 N1 C2 111.35(15) . .
C1 N1 C4 124.18(16) . .
C2 N1 C4 124.47(16) . .
C1 N2 C3 111.80(15) . .
C1 N2 C8 121.85(14) . .
C3 N2 C8 126.35(15) . .
N1 C1 N2 102.86(14) . .
N1 C1 Ru1 136.96(13) . .
N2 C1 Ru1 120.18(12) . .
C3 C2 N1 107.31(16) . .
C3 C2 C6 127.5(2) . .
N1 C2 C6 125.2(2) . .
C2 C3 N2 106.69(16) . .
C2 C3 C7 128.33(18) . .
N2 C3 C7 124.98(18) . .
N1 C4 C5 111.99(13) . 6_556
N1 C4 C5 111.99(13) . .
C5 C4 C5 111.54(16) 6_556 .
H8 C8 N2 103.8(15) . .
H8 C8 C9 108.4(8) . 6_556
N2 C8 C9 113.03(10) . 6_556
H8 C8 C9 108.4(8) . .
N2 C8 C9 113.03(10) . .
C9 C8 C9 109.89(17) 6_556 .
C11 C10 C12 110.29(13) . .
C11 C10 P1 112.30(9) . .
C12 C10 P1 112.84(10) . .
C15 C13 C14 109.47(12) . .
C15 C13 P1 113.01(10) . .
C14 C13 P1 119.43(10) . .
C18 C16 C17 110.54(12) . .
C18 C16 P1 117.72(11) . .
C17 C16 P1 111.92(10) . .
C3S C1S C2S 120.25(17) 5_755 .
C1S C2S C3S 119.59(19) . .
C1S C3S C2S 120.16(16) 5_755 .

loop_
_geom_bond_atom_site_label_1
_geom_bond_atom_site_label_2
_geom_bond_distance
_geom_bond_site_symmetry_2
Ru1 C1 2.0009(16) .
Ru1 P1 2.3551(3) .
Ru1 P1 2.3551(3) 6_556
Ru1 Cl1 2.4733(4) .
Ru1 H8 2.549(19) .
P1 C16 1.8619(13) .
P1 C13 1.8672(13) .
P1 C10 1.8715(13) .
N1 C1 1.382(2) .
N1 C2 1.406(2) .
N1 C4 1.471(3) .
N2 C1 1.389(2) .
N2 C3 1.399(2) .
N2 C8 1.472(2) .
C2 C3 1.346(3) .
C2 C6 1.498(3) .
C3 C7 1.501(3) .
C4 C5 1.5661(15) 6_556
C4 C5 1.5661(15) .
C8 H8 0.899(9) .
C8 C9 1.5283(18) 6_556
C8 C9 1.5283(18) .
C10 C11 1.527(2) .
C10 C12 1.5292(19) .
C13 C15 1.5277(19) .
C13 C14 1.5348(19) .
C16 C18 1.528(2) .
C16 C17 1.530(2) .
C1S C3S 1.384(3) 5_755
C1S C2S 1.384(2) .
C2S C3S 1.391(3) .
C3S C1S 1.384(3) 5_755
